data_7225867
loop_
_publ_author_name
'Chen, Xi'
'Zhang, Biquan'
'Yu, Fan'
'Su, Min'
'Qin, Wenming'
'Li, Bao'
'Zhuang, Gui-lin'
'Zhang, Tianle'

_publ_section_title
;
 Synthesis, crystal structure and luminescence studies of zinc(ii) and
 cadmium(ii) complexes with 6-(1H-tetrazol-5-yl)-2-naphthoic acid
;
_journal_issue 34
_journal_name_full CrystEngComm
_journal_page_first 6396
_journal_paper_doi 10.1039/C6CE01273F
_journal_volume 18
_journal_year 2016
_chemical_formula_sum 'C12 H6 N4 O2 Zn'
_chemical_formula_weight 303.60
_chemical_name_systematic
; 
 ? 
;
_space_group_IT_number 7
_symmetry_cell_setting monoclinic
_symmetry_space_group_name_Hall 'P -2yc'
_symmetry_space_group_name_H-M 'P 1 c 1'
_atom_sites_solution_hydrogens geom
_atom_sites_solution_primary direct
_atom_sites_solution_secondary difmap
_audit_creation_method SHELXL-97
_audit_update_record
;
2016-05-24 deposited with the CCDC.
2016-07-08 downloaded from the CCDC.
;
_cell_angle_alpha 90.00
_cell_angle_beta 97.394(2)
_cell_angle_gamma 90.00
_cell_formula_units_Z 2
_cell_length_a 4.8185(4)
_cell_length_b 10.7128(9)
_cell_length_c 10.5491(9)
_cell_measurement_reflns_used 1063
_cell_measurement_temperature 293(2)
_cell_measurement_theta_max 0.796
_cell_measurement_theta_min 0.761
_cell_volume 540.01(8)
_computing_cell_refinement 'CrysAlis RED, Oxford Diffraction Ltd.'
_computing_data_collection 'CrysAlis CCD, Oxford Diffraction Ltd.'
_computing_data_reduction 'CrysAlis RED, Oxford Diffraction Ltd.'
_computing_structure_refinement 'SHELXL-97 (Sheldrick, 1997)'
_computing_structure_solution 'SHELXS-97 (Sheldrick, 1990)'
_diffrn_ambient_temperature 293(2)
_diffrn_measured_fraction_theta_full 0.993
_diffrn_measured_fraction_theta_max 0.993
_diffrn_measurement_device_type 'Oxford Gemini S Ultra'
_diffrn_radiation_monochromator graphite
_diffrn_radiation_source 'fine-focus sealed tube'
_diffrn_radiation_type MoK\a
_diffrn_radiation_wavelength 0.71073
_diffrn_reflns_av_R_equivalents 0.0190
_diffrn_reflns_av_sigmaI/netI 0.0367
_diffrn_reflns_limit_h_max 5
_diffrn_reflns_limit_h_min -5
_diffrn_reflns_limit_k_max 13
_diffrn_reflns_limit_k_min -13
_diffrn_reflns_limit_l_max 13
_diffrn_reflns_limit_l_min -13
_diffrn_reflns_number 3901
_diffrn_reflns_theta_full 26.00
_diffrn_reflns_theta_max 26.00
_diffrn_reflns_theta_min 3.80
_exptl_absorpt_coefficient_mu 2.276
_exptl_absorpt_correction_T_max 0.89
_exptl_absorpt_correction_T_min 0.87
_exptl_absorpt_correction_type multi-scan
_exptl_absorpt_process_details
;
CrysAlis RED, Oxford Diffraction Ltd.,
Version 1.171.32.4 (release 27-04-2006 CrysAlis171 .NET)
(compiled Apr 27 2007,17:53:11)
Empirical absorption correction using spherical harmonics,
implemented in SCALE3 ABSPACK scaling algorithm.
;
_exptl_crystal_colour yellow
_exptl_crystal_density_diffrn 1.867
_exptl_crystal_density_method 'not measured'
_exptl_crystal_description block
_exptl_crystal_F_000 304
_exptl_crystal_size_max 0.2
_exptl_crystal_size_mid 0.1
_exptl_crystal_size_min 0.1
_refine_diff_density_max 0.248
_refine_diff_density_min -0.230
_refine_diff_density_rms 0.044
_refine_ls_abs_structure_details 'Flack H D (1983), Acta Cryst. A39, 876-881'
_refine_ls_abs_structure_Flack 0.023(9)
_refine_ls_extinction_method none
_refine_ls_goodness_of_fit_ref 1.019
_refine_ls_hydrogen_treatment constr
_refine_ls_matrix_type full
_refine_ls_number_parameters 172
_refine_ls_number_reflns 1791
_refine_ls_number_restraints 2
_refine_ls_restrained_S_all 1.019
_refine_ls_R_factor_all 0.0181
_refine_ls_R_factor_gt 0.0175
_refine_ls_shift/su_max 0.001
_refine_ls_shift/su_mean 0.000
_refine_ls_structure_factor_coef Fsqd
_refine_ls_weighting_details 'calc w=1/[\s^2^(Fo^2^)+(0.0182P)^2^+0.0000P] where P=(Fo^2^+2Fc^2^)/3'
_refine_ls_weighting_scheme calc
_refine_ls_wR_factor_gt 0.0419
_refine_ls_wR_factor_ref 0.0422
_reflns_number_gt 1754
_reflns_number_total 1791
_reflns_threshold_expression >2sigma(I)
_cod_data_source_file c6ce01273f2.cif
_cod_data_source_block compound1
_cod_depositor_comments
;
The following automatic conversions were performed:

'_refine_ls_hydrogen_treatment' value 'CONSTR' changed to 'constr'
according to
/usr/data/users/saulius/crontab/automatic-downloads/rss-feeds/RSC/lib/dictionaries/cif_core.dic
dictionary named 'cif_core.dic' version 2.4.2 from 2011-04-26.

Automatic conversion script
Id: cif_fix_values 4268 2015-11-12 08:31:59Z antanas 

 Adding full bibliography for 7225867--7225868.cif.
;
_cod_original_sg_symbol_H-M 'P c'
_cod_database_code 7225867

loop_
_symmetry_equiv_pos_as_xyz
'x, y, z'
'x, -y, z+1/2'

loop_
_atom_site_label
_atom_site_type_symbol
_atom_site_fract_x
_atom_site_fract_y
_atom_site_fract_z
_atom_site_U_iso_or_equiv
_atom_site_adp_type
_atom_site_occupancy
_atom_site_symmetry_multiplicity
_atom_site_calc_flag
_atom_site_refinement_flags
Zn1 Zn -0.77395(4) -0.642577(18) -0.20228(3) 0.01968(7) Uani 1 1 d .
N4 N -0.7154(5) -1.46281(18) -0.54702(19) 0.0224(4) Uani 1 1 d .
N1 N -0.7344(5) -1.56274(19) -0.36967(18) 0.0227(5) Uani 1 1 d .
O2 O -1.5530(3) -0.79564(15) -0.19100(14) 0.0251(3) Uani 1 1 d .
C7 C -0.9276(5) -1.3451(2) -0.3810(3) 0.0218(5) Uani 1 1 d .
N2 N -0.6082(5) -1.63651(17) -0.4514(2) 0.0306(5) Uani 1 1 d .
N3 N -0.5964(5) -1.57596(19) -0.55652(18) 0.0304(5) Uani 1 1 d .
O1 O -1.1720(4) -0.68987(15) -0.21600(16) 0.0262(4) Uani 1 1 d .
C6 C -1.1172(5) -1.3553(2) -0.2893(2) 0.0249(5) Uani 1 1 d .
H6A H -1.1664 -1.4337 -0.2615 0.030 Uiso 1 1 calc R
C12 C -0.7988(5) -1.4564(2) -0.4318(2) 0.0203(5) Uani 1 1 d .
C5 C -1.2269(5) -1.2514(2) -0.2418(2) 0.0280(5) Uani 1 1 d .
H5A H -1.3491 -1.2597 -0.1809 0.034 Uiso 1 1 calc R
C8 C -0.8609(5) -1.2295(2) -0.42375(19) 0.0220(5) Uani 1 1 d .
H8A H -0.7369 -1.2230 -0.4841 0.026 Uiso 1 1 calc R
C4 C -1.1593(5) -1.1303(2) -0.2831(2) 0.0220(5) Uani 1 1 d .
C10 C -0.9125(5) -1.0000(2) -0.4239(2) 0.0252(5) Uani 1 1 d .
H10A H -0.7973 -0.9925 -0.4878 0.030 Uiso 1 1 calc R
C9 C -0.9766(5) -1.1205(2) -0.3779(2) 0.0220(5) Uani 1 1 d .
C1 C -1.3120(5) -0.78959(19) -0.2241(2) 0.0191(5) Uani 1 1 d .
C2 C -1.1967(5) -0.9049(2) -0.2786(2) 0.0220(5) Uani 1 1 d .
C11 C -1.0199(5) -0.8956(2) -0.3742(2) 0.0251(5) Uani 1 1 d .
H11A H -0.9755 -0.8174 -0.4040 0.030 Uiso 1 1 calc R
C3 C -1.2706(5) -1.0203(2) -0.2352(2) 0.0238(5) Uani 1 1 d .
H3A H -1.3938 -1.0257 -0.1744 0.029 Uiso 1 1 calc R

loop_
_atom_site_aniso_label
_atom_site_aniso_U_11
_atom_site_aniso_U_22
_atom_site_aniso_U_33
_atom_site_aniso_U_23
_atom_site_aniso_U_13
_atom_site_aniso_U_12
Zn1 0.02719(12) 0.01520(11) 0.01748(11) -0.00057(12) 0.00601(8) 0.00106(12)
N4 0.0327(12) 0.0157(10) 0.0197(10) 0.0024(7) 0.0071(8) 0.0052(8)
N1 0.0321(13) 0.0189(10) 0.0184(10) 0.0007(7) 0.0081(9) 0.0060(8)
O2 0.0256(9) 0.0188(8) 0.0321(9) 0.0025(6) 0.0087(7) 0.0034(6)
C7 0.0249(12) 0.0225(13) 0.0181(13) 0.0003(8) 0.0036(10) 0.0016(9)
N2 0.0457(14) 0.0215(11) 0.0260(12) 0.0022(8) 0.0103(11) 0.0105(9)
N3 0.0470(14) 0.0228(11) 0.0231(10) 0.0020(9) 0.0104(9) 0.0094(10)
O1 0.0249(8) 0.0183(8) 0.0351(9) -0.0056(7) 0.0028(7) -0.0018(6)
C6 0.0299(13) 0.0190(12) 0.0274(12) 0.0046(8) 0.0104(10) 0.0024(9)
C12 0.0217(11) 0.0178(10) 0.0221(11) 0.0008(8) 0.0050(9) 0.0013(8)
C5 0.0314(14) 0.0222(13) 0.0334(13) 0.0053(9) 0.0155(10) 0.0016(10)
C8 0.0267(12) 0.0225(12) 0.0182(11) -0.0017(8) 0.0085(9) 0.0000(9)
C4 0.0232(12) 0.0192(12) 0.0246(11) 0.0010(8) 0.0068(9) 0.0014(8)
C10 0.0345(13) 0.0202(11) 0.0232(11) -0.0007(8) 0.0121(10) -0.0026(10)
C9 0.0256(12) 0.0193(12) 0.0215(11) -0.0011(8) 0.0043(9) -0.0015(9)
C1 0.0222(14) 0.0180(10) 0.0166(14) 0.0013(8) 0.0000(10) 0.0028(9)
C2 0.0239(12) 0.0186(11) 0.0230(11) -0.0052(8) 0.0006(9) 0.0016(9)
C11 0.0323(13) 0.0165(11) 0.0274(12) -0.0001(9) 0.0065(10) -0.0033(9)
C3 0.0246(11) 0.0206(11) 0.0277(14) 0.0008(8) 0.0088(11) 0.0017(10)

loop_
_atom_type_symbol
_atom_type_description
_atom_type_scat_dispersion_real
_atom_type_scat_dispersion_imag
_atom_type_scat_source
C C 0.0033 0.0016 'International Tables Vol C Tables 4.2.6.8 and 6.1.1.4'
H H 0.0000 0.0000 'International Tables Vol C Tables 4.2.6.8 and 6.1.1.4'
N N 0.0061 0.0033 'International Tables Vol C Tables 4.2.6.8 and 6.1.1.4'
O O 0.0106 0.0060 'International Tables Vol C Tables 4.2.6.8 and 6.1.1.4'
Zn Zn 0.2839 1.4301 'International Tables Vol C Tables 4.2.6.8 and 6.1.1.4'

loop_
_geom_angle_atom_site_label_1
_geom_angle_atom_site_label_2
_geom_angle_atom_site_label_3
_geom_angle
_geom_angle_site_symmetry_1
_geom_angle_site_symmetry_3
O2 Zn1 O1 107.87(7) 1_655 .
O2 Zn1 N4 114.24(8) 1_655 2_535
O1 Zn1 N4 103.94(8) . 2_535
O2 Zn1 N1 107.53(8) 1_655 1_565
O1 Zn1 N1 104.38(8) . 1_565
N4 Zn1 N1 117.95(8) 2_535 1_565
C12 N4 N3 107.16(19) . .
C12 N4 Zn1 134.38(16) . 2_534
N3 N4 Zn1 117.85(14) . 2_534
C12 N1 N2 106.16(19) . .
C12 N1 Zn1 139.55(17) . 1_545
N2 N1 Zn1 114.27(15) . 1_545
C1 O2 Zn1 117.16(14) . 1_455
C8 C7 C6 119.6(2) . .
C8 C7 C12 118.9(2) . .
C6 C7 C12 121.5(2) . .
N3 N2 N1 108.83(18) . .
N2 N3 N4 108.71(19) . .
C1 O1 Zn1 136.90(16) . .
C5 C6 C7 120.3(2) . .
C5 C6 H6A 119.8 . .
C7 C6 H6A 119.8 . .
N4 C12 N1 109.13(19) . .
N4 C12 C7 124.3(2) . .
N1 C12 C7 126.5(2) . .
C6 C5 C4 121.4(2) . .
C6 C5 H5A 119.3 . .
C4 C5 H5A 119.3 . .
C7 C8 C9 121.2(2) . .
C7 C8 H8A 119.4 . .
C9 C8 H8A 119.4 . .
C3 C4 C9 119.2(2) . .
C3 C4 C5 122.6(2) . .
C9 C4 C5 118.1(2) . .
C11 C10 C9 120.1(2) . .
C11 C10 H10A 120.0 . .
C9 C10 H10A 120.0 . .
C8 C9 C4 119.4(2) . .
C8 C9 C10 121.5(2) . .
C4 C9 C10 119.2(2) . .
O1 C1 O2 122.0(2) . .
O1 C1 C2 120.2(2) . .
O2 C1 C2 117.7(2) . .
C3 C2 C11 120.5(2) . .
C3 C2 C1 119.1(2) . .
C11 C2 C1 120.4(2) . .
C10 C11 C2 120.9(2) . .
C10 C11 H11A 119.6 . .
C2 C11 H11A 119.6 . .
C2 C3 C4 120.1(2) . .
C2 C3 H3A 120.0 . .
C4 C3 H3A 120.0 . .

loop_
_geom_bond_atom_site_label_1
_geom_bond_atom_site_label_2
_geom_bond_distance
_geom_bond_site_symmetry_2
Zn1 O2 1.9504(16) 1_655
Zn1 O1 1.9710(18) .
Zn1 N4 1.979(2) 2_535
Zn1 N1 1.993(2) 1_565
N4 C12 1.330(3) .
N4 N3 1.350(3) .
N4 Zn1 1.979(2) 2_534
N1 C12 1.331(3) .
N1 N2 1.368(3) .
N1 Zn1 1.993(2) 1_545
O2 C1 1.256(3) .
O2 Zn1 1.9504(16) 1_455
C7 C8 1.370(3) .
C7 C6 1.418(4) .
C7 C12 1.477(3) .
N2 N3 1.293(3) .
O1 C1 1.261(3) .
C6 C5 1.355(3) .
C6 H6A 0.9300 .
C5 C4 1.421(3) .
C5 H5A 0.9300 .
C8 C9 1.406(3) .
C8 H8A 0.9300 .
C4 C3 1.414(3) .
C4 C9 1.419(3) .
C10 C11 1.364(3) .
C10 C9 1.427(3) .
C10 H10A 0.9300 .
C1 C2 1.499(3) .
C2 C3 1.381(3) .
C2 C11 1.405(3) .
C11 H11A 0.9300 .
C3 H3A 0.9300 .

loop_
_geom_torsion_atom_site_label_1
_geom_torsion_atom_site_label_2
_geom_torsion_atom_site_label_3
_geom_torsion_atom_site_label_4
_geom_torsion
_geom_torsion_site_symmetry_1
C12 N1 N2 N3 0.5(3) .
Zn1 N1 N2 N3 179.38(17) 1_545
N1 N2 N3 N4 -0.5(3) .
C12 N4 N3 N2 0.3(3) .
Zn1 N4 N3 N2 -171.97(18) 2_534
O2 Zn1 O1 C1 -3.5(2) 1_655
N4 Zn1 O1 C1 -125.1(2) 2_535
N1 Zn1 O1 C1 110.7(2) 1_565
C8 C7 C6 C5 -1.5(4) .
C12 C7 C6 C5 178.3(2) .
N3 N4 C12 N1 0.0(3) .
Zn1 N4 C12 N1 170.48(18) 2_534
N3 N4 C12 C7 176.9(2) .
Zn1 N4 C12 C7 -12.6(4) 2_534
N2 N1 C12 N4 -0.3(3) .
Zn1 N1 C12 N4 -178.7(2) 1_545
N2 N1 C12 C7 -177.2(2) .
Zn1 N1 C12 C7 4.5(4) 1_545
C8 C7 C12 N4 -28.1(4) .
C6 C7 C12 N4 152.0(2) .
C8 C7 C12 N1 148.2(2) .
C6 C7 C12 N1 -31.6(4) .
C7 C6 C5 C4 0.8(4) .
C6 C7 C8 C9 0.2(4) .
C12 C7 C8 C9 -179.6(2) .
C6 C5 C4 C3 180.0(2) .
C6 C5 C4 C9 1.2(4) .
C7 C8 C9 C4 1.8(3) .
C7 C8 C9 C10 -178.7(2) .
C3 C4 C9 C8 178.7(2) .
C5 C4 C9 C8 -2.5(3) .
C3 C4 C9 C10 -0.8(4) .
C5 C4 C9 C10 178.0(2) .
C11 C10 C9 C8 -177.6(2) .
C11 C10 C9 C4 1.9(4) .
Zn1 O1 C1 O2 156.41(16) .
Zn1 O1 C1 C2 -25.7(3) .
Zn1 O2 C1 O1 27.8(3) 1_455
Zn1 O2 C1 C2 -150.17(14) 1_455
O1 C1 C2 C3 149.4(2) .
O2 C1 C2 C3 -32.6(3) .
O1 C1 C2 C11 -31.7(3) .
O2 C1 C2 C11 146.3(2) .
C9 C10 C11 C2 -0.7(4) .
C3 C2 C11 C10 -1.6(4) .
C1 C2 C11 C10 179.6(2) .
C11 C2 C3 C4 2.6(4) .
C1 C2 C3 C4 -178.5(2) .
C9 C4 C3 C2 -1.4(4) .
C5 C4 C3 C2 179.8(2) .
